data_7217331
loop_
_publ_author_name
'P\'erez, Jos\'e'
'Serrano, J. Luis'
'da Silva, Ivan'
'Espinosa, Arturo'
'P\'erez, Eduardo'
'Garc\'ia, Luis'

_publ_section_title
;
 Ligand hierarchy on driving the crystal packing. Effect of supramolecular
 interactions on solid-state conformations adopted by saccharinate Pd(ii)
 complexes
;
_journal_issue 30
_journal_name_full CrystEngComm
_journal_page_first 7124
_journal_paper_doi 10.1039/C4CE00518J
_journal_volume 16
_journal_year 2014
_chemical_formula_sum 'C18 H22 N2 O8 Pd S4'
_chemical_formula_weight 629.02
_chemical_name_systematic
;
 ?
;
_space_group_IT_number 36
_symmetry_cell_setting orthorhombic
_symmetry_space_group_name_Hall 'C 2c -2'
_symmetry_space_group_name_H-M 'C m c 21'
_atom_sites_solution_hydrogens geom
_atom_sites_solution_primary direct
_atom_sites_solution_secondary difmap
_audit_creation_method SHELXL-97
_cell_angle_alpha 90.00
_cell_angle_beta 90.00
_cell_angle_gamma 90.00
_cell_formula_units_Z 4
_cell_length_a 22.245(2)
_cell_length_b 13.6954(14)
_cell_length_c 7.5899(8)
_cell_measurement_temperature 293(2)
_cell_volume 2312.3(4)
_computing_structure_refinement 'SHELXL-97 (Sheldrick, 1997)'
_diffrn_ambient_temperature 293(2)
_diffrn_measured_fraction_theta_full 0.000
_diffrn_measured_fraction_theta_max 0.952
_diffrn_radiation_monochromator graphite
_diffrn_radiation_source 'fine-focus sealed tube'
_diffrn_radiation_type MoK\a
_diffrn_radiation_wavelength 0.71073
_diffrn_reflns_av_R_equivalents 0.0415
_diffrn_reflns_av_sigmaI/netI 0.0362
_diffrn_reflns_limit_h_max 29
_diffrn_reflns_limit_h_min -29
_diffrn_reflns_limit_k_max 18
_diffrn_reflns_limit_k_min -18
_diffrn_reflns_limit_l_max 10
_diffrn_reflns_limit_l_min -10
_diffrn_reflns_number 13931
_diffrn_reflns_theta_full 0.50
_diffrn_reflns_theta_max 28.77
_diffrn_reflns_theta_min 1.75
_exptl_absorpt_coefficient_mu 1.212
_exptl_absorpt_correction_T_max 0.9419
_exptl_absorpt_correction_T_min 0.7355
_exptl_absorpt_correction_type multi-scan
_exptl_absorpt_process_details SADABS
_exptl_crystal_density_diffrn 1.807
_exptl_crystal_density_method 'not measured'
_exptl_crystal_F_000 1272
_exptl_crystal_size_max 0.27
_exptl_crystal_size_mid 0.06
_exptl_crystal_size_min 0.05
_refine_diff_density_max 1.874
_refine_diff_density_min -0.883
_refine_diff_density_rms 0.133
_refine_ls_abs_structure_details 'Flack H D (1983), Acta Cryst. A39, 876-881'
_refine_ls_abs_structure_Flack 0.07(4)
_refine_ls_extinction_method none
_refine_ls_goodness_of_fit_ref 1.065
_refine_ls_hydrogen_treatment mixed
_refine_ls_matrix_type full
_refine_ls_number_parameters 161
_refine_ls_number_reflns 2885
_refine_ls_number_restraints 1
_refine_ls_restrained_S_all 1.064
_refine_ls_R_factor_all 0.0418
_refine_ls_R_factor_gt 0.0396
_refine_ls_shift/su_max 0.003
_refine_ls_shift/su_mean 0.000
_refine_ls_structure_factor_coef Fsqd
_refine_ls_weighting_details 'calc w=1/[\s^2^(Fo^2^)+(0.0623P)^2^+4.9696P] where P=(Fo^2^+2Fc^2^)/3'
_refine_ls_weighting_scheme calc
_refine_ls_wR_factor_gt 0.0993
_refine_ls_wR_factor_ref 0.1004
_reflns_number_gt 2777
_reflns_number_total 2885
_reflns_threshold_expression >2sigma(I)
_cod_duplicate_entry 7215908
_cod_data_source_file c4ce00518j2.cif
_cod_data_source_block 5
_cod_original_sg_symbol_H-M Cmc21
_cod_database_code 7217331

loop_
_symmetry_equiv_pos_as_xyz
'x, y, z'
'-x, -y, z+1/2'
'-x, y, z'
'x, -y, z+1/2'
'x+1/2, y+1/2, z'
'-x+1/2, -y+1/2, z+1/2'
'-x+1/2, y+1/2, z'
'x+1/2, -y+1/2, z+1/2'

loop_
_atom_site_label
_atom_site_type_symbol
_atom_site_fract_x
_atom_site_fract_y
_atom_site_fract_z
_atom_site_U_iso_or_equiv
_atom_site_adp_type
_atom_site_occupancy
_atom_site_symmetry_multiplicity
_atom_site_calc_flag
_atom_site_refinement_flags
C2 C 0.31167(17) 0.0692(3) 0.0423(6) 0.0185(8) Uani 1 1 d .
C1 C 0.37772(19) 0.0576(3) 0.0115(5) 0.0193(9) Uani 1 1 d .
C4 C 0.2084(2) 0.0275(4) 0.0478(10) 0.0308(10) Uani 1 1 d .
H4 H 0.1775 -0.0165 0.0256 0.037 Uiso 1 1 calc R
C7 C 0.2975(2) 0.1605(3) 0.1127(6) 0.0211(9) Uani 1 1 d .
C6 C 0.2396(2) 0.1870(4) 0.1516(6) 0.0264(10) Uani 1 1 d .
H6 H 0.2306 0.2480 0.1985 0.032 Uiso 1 1 calc R
C3 C 0.26714(19) 0.0004(4) 0.0100(6) 0.0236(9) Uani 1 1 d .
H3 H 0.2762 -0.0610 -0.0350 0.028 Uiso 1 1 calc R
C5 C 0.1946(2) 0.1180(4) 0.1176(7) 0.0306(11) Uani 1 1 d .
H5 H 0.1548 0.1333 0.1423 0.037 Uiso 1 1 calc R
Pd1 Pd 0.5000 0.14412(3) 0.06088(6) 0.01604(12) Uani 1 2 d S
S2 S 0.5000 0.23937(11) -0.1780(2) 0.0206(3) Uani 1 2 d S
S1 S 0.36465(5) 0.22686(8) 0.13703(14) 0.0197(2) Uani 1 1 d .
N1 N 0.40904(14) 0.1380(2) 0.0646(9) 0.0194(6) Uani 1 1 d .
O5 O 0.5000 0.0512(4) 0.2732(7) 0.0330(13) Uani 1 2 d S
S4 S 0.5000 0.3980(2) -0.7165(4) 0.0587(7) Uani 1 2 d S
O3 O 0.36602(15) 0.3073(2) 0.0150(4) 0.0275(8) Uani 1 1 d .
O1 O 0.39916(13) -0.0155(2) -0.0552(4) 0.0246(7) Uani 1 1 d .
O2 O 0.37646(15) 0.2496(3) 0.3173(5) 0.0282(7) Uani 1 1 d .
C8 C 0.4396(2) 0.2007(4) -0.3162(6) 0.0254(10) Uani 1 1 d .
H8A H 0.4020 0.2159 -0.2606 0.038 Uiso 1 1 calc R
H8B H 0.4423 0.1315 -0.3348 0.038 Uiso 1 1 calc R
H8C H 0.4421 0.2338 -0.4274 0.038 Uiso 1 1 calc R
O6 O 0.5000 0.3737(6) -0.5222(14) 0.081(3) Uani 1 2 d S
C9 C 0.5605(3) 0.4829(9) -0.728(2) 0.118(6) Uani 1 1 d .
H9A H 0.5980 0.4483 -0.7242 0.177 Uiso 1 1 calc R
H9B H 0.5582 0.5271 -0.6304 0.177 Uiso 1 1 calc R
H9C H 0.5579 0.5189 -0.8364 0.177 Uiso 1 1 calc R
H50 H 0.467(2) 0.049(4) 0.322(10) 0.031(15) Uiso 1 1 d .

loop_
_atom_site_aniso_label
_atom_site_aniso_U_11
_atom_site_aniso_U_22
_atom_site_aniso_U_33
_atom_site_aniso_U_23
_atom_site_aniso_U_13
_atom_site_aniso_U_12
C2 0.0174(17) 0.0267(19) 0.012(2) 0.0005(18) -0.0006(17) 0.0043(14)
C1 0.0169(19) 0.025(2) 0.016(2) 0.0046(15) -0.0004(13) 0.0002(16)
C4 0.0211(19) 0.043(2) 0.029(3) -0.005(3) -0.001(2) -0.0050(17)
C7 0.018(2) 0.029(2) 0.016(2) 0.0006(15) -0.0036(14) 0.0028(16)
C6 0.026(2) 0.030(2) 0.023(2) -0.0005(19) 0.0020(18) 0.0093(19)
C3 0.021(2) 0.027(2) 0.022(2) -0.0026(16) 0.0028(15) -0.0023(17)
C5 0.012(2) 0.044(3) 0.036(3) 0.004(2) 0.0001(17) 0.0044(18)
Pd1 0.01317(18) 0.0213(2) 0.01364(18) 0.0016(2) 0.000 0.000
S2 0.0225(7) 0.0233(7) 0.0160(7) 0.0027(6) 0.000 0.000
S1 0.0173(5) 0.0233(5) 0.0186(5) -0.0024(4) -0.0008(4) 0.0029(4)
N1 0.0170(14) 0.0213(14) 0.0198(14) 0.0037(17) 0.001(2) 0.0021(12)
O5 0.018(3) 0.056(4) 0.026(3) 0.019(2) 0.000 0.000
S4 0.0312(11) 0.0703(17) 0.0745(19) 0.0177(15) 0.000 0.000
O3 0.0302(17) 0.0247(17) 0.028(2) 0.0029(13) 0.0038(12) 0.0014(13)
O1 0.0172(15) 0.0271(17) 0.0296(17) -0.0059(13) 0.0061(12) 0.0006(13)
O2 0.0297(17) 0.0327(18) 0.0222(16) -0.0074(14) -0.0074(14) 0.0012(15)
C8 0.025(2) 0.034(3) 0.017(2) 0.0017(18) -0.0045(16) -0.0040(19)
O6 0.084(6) 0.075(5) 0.084(6) 0.023(5) 0.000 0.000
C9 0.038(4) 0.125(9) 0.190(16) 0.092(10) 0.001(6) -0.013(6)

loop_
_atom_type_symbol
_atom_type_description
_atom_type_scat_dispersion_real
_atom_type_scat_dispersion_imag
_atom_type_scat_source
C C 0.0033 0.0016 'International Tables Vol C Tables 4.2.6.8 and 6.1.1.4'
H H 0.0000 0.0000 'International Tables Vol C Tables 4.2.6.8 and 6.1.1.4'
N N 0.0061 0.0033 'International Tables Vol C Tables 4.2.6.8 and 6.1.1.4'
O O 0.0106 0.0060 'International Tables Vol C Tables 4.2.6.8 and 6.1.1.4'
Pd Pd -0.9988 1.0072 'International Tables Vol C Tables 4.2.6.8 and 6.1.1.4'
S S 0.1246 0.1234 'International Tables Vol C Tables 4.2.6.8 and 6.1.1.4'

loop_
_geom_angle_atom_site_label_1
_geom_angle_atom_site_label_2
_geom_angle_atom_site_label_3
_geom_angle
_geom_angle_site_symmetry_1
_geom_angle_site_symmetry_3
C3 C2 C7 120.9(4) . .
C3 C2 C1 127.0(4) . .
C7 C2 C1 112.1(4) . .
O1 C1 N1 125.9(4) . .
O1 C1 C2 122.4(4) . .
N1 C1 C2 111.8(4) . .
C5 C4 C3 121.8(4) . .
C6 C7 C2 122.2(4) . .
C6 C7 S1 129.7(4) . .
C2 C7 S1 108.1(3) . .
C7 C6 C5 116.9(5) . .
C2 C3 C4 117.0(4) . .
C4 C5 C6 121.2(4) . .
N1 Pd1 N1 175.0(2) 3_655 .
N1 Pd1 O5 87.89(16) 3_655 .
N1 Pd1 O5 87.89(16) . .
N1 Pd1 S2 92.04(16) 3_655 .
N1 Pd1 S2 92.04(16) . .
O5 Pd1 S2 177.44(17) . .
C8 S2 C8 97.7(3) 3_655 .
C8 S2 Pd1 107.67(16) 3_655 .
C8 S2 Pd1 107.67(16) . .
O2 S1 O3 116.4(2) . .
O2 S1 N1 111.6(3) . .
O3 S1 N1 109.6(2) . .
O2 S1 C7 111.7(2) . .
O3 S1 C7 110.2(2) . .
N1 S1 C7 95.25(19) . .
C1 N1 S1 112.7(3) . .
C1 N1 Pd1 122.7(3) . .
S1 N1 Pd1 124.6(2) . .
O6 S4 C9 101.1(6) . .
O6 S4 C9 101.1(6) . 3_655
C9 S4 C9 98.2(7) . 3_655

loop_
_geom_bond_atom_site_label_1
_geom_bond_atom_site_label_2
_geom_bond_distance
_geom_bond_site_symmetry_2
C2 C3 1.388(6) .
C2 C7 1.396(6) .
C2 C1 1.496(5) .
C1 O1 1.220(5) .
C1 N1 1.363(6) .
C4 C5 1.382(7) .
C4 C3 1.388(6) .
C7 C6 1.370(6) .
C7 S1 1.759(5) .
C6 C5 1.400(7) .
Pd1 N1 2.025(3) 3_655
Pd1 N1 2.025(3) .
Pd1 O5 2.053(5) .
Pd1 S2 2.2339(16) .
S2 C8 1.785(5) 3_655
S2 C8 1.785(5) .
S1 O2 1.428(3) .
S1 O3 1.440(3) .
S1 N1 1.661(4) .
S4 O6 1.511(10) .
S4 C9 1.781(9) .
S4 C9 1.781(9) 3_655
